data_4075280
loop_
_publ_author_name
'Fern\'andez, Eduardo J.'
'Laguna, Antonio'
'L\'opez-de-Luzuriaga, Jos\'e M.'
'Monge, Miguel'
'Montiel, Manuel'
'Olmos, M. Elena'
'Rodr\'iguez-Castillo, Mar\'ia'

_publ_section_title
;
 Photophysical and Theoretical Studies on Luminescent Tetranuclear Coinage
 Metal Building Blocks
;
_journal_issue 15
_journal_name_full Organometallics
_journal_page_first 3639
_journal_paper_doi 10.1021/om060181z
_journal_volume 25
_journal_year 2006
_chemical_formula_sum 'C28 H6 Au2 Cu2 F20 N2'
_chemical_formula_weight 1271.36
_chemical_name_systematic
; 
 ? 
;
_space_group_IT_number 15
_symmetry_cell_setting monoclinic
_symmetry_space_group_name_Hall '-C 2yc'
_symmetry_space_group_name_H-M 'C 1 2/c 1'
_atom_sites_solution_hydrogens geom
_atom_sites_solution_primary direct
_atom_sites_solution_secondary difmap
_audit_creation_method SHELXL-97
_cell_angle_alpha 90.00
_cell_angle_beta 106.1191(13)
_cell_angle_gamma 90.00
_cell_formula_units_Z 4
_cell_length_a 14.0107(2)
_cell_length_b 16.4487(4)
_cell_length_c 14.0295(3)
_cell_measurement_reflns_used 20140
_cell_measurement_temperature 173(2)
_cell_measurement_theta_max 27.88
_cell_measurement_theta_min 2.72
_cell_volume 3106.10(11)
_computing_cell_refinement 'HKL and Scalepack (Otwinowski & Minor, 1997)'
_computing_data_collection 'Nonius KappaCCD'
_computing_data_reduction 'Denzo and Scalepack (Otwinowski & Minor, 1997)'
_computing_molecular_graphics 'ORTEP-III for Windows'
_computing_publication_material SHELXL-97
_computing_structure_refinement 'SHELXL-97 (Sheldrick, 1997)'
_computing_structure_solution 'SHELXS-97 (Sheldrick, 1990)'
_diffrn_ambient_temperature 173(2)
_diffrn_detector_area_resol_mean 9
_diffrn_measured_fraction_theta_full 0.996
_diffrn_measured_fraction_theta_max 0.996
_diffrn_measurement_device_type 'Nonius KappaCCD'
_diffrn_measurement_method '\w- and \f-scan'
_diffrn_radiation_monochromator graphite
_diffrn_radiation_source 'fine-focus sealed tube'
_diffrn_radiation_type MoK\a
_diffrn_radiation_wavelength 0.71073
_diffrn_reflns_av_R_equivalents 0.0729
_diffrn_reflns_av_sigmaI/netI 0.0451
_diffrn_reflns_limit_h_max 16
_diffrn_reflns_limit_h_min -18
_diffrn_reflns_limit_k_max 21
_diffrn_reflns_limit_k_min -21
_diffrn_reflns_limit_l_max 18
_diffrn_reflns_limit_l_min -18
_diffrn_reflns_number 24691
_diffrn_reflns_theta_full 27.88
_diffrn_reflns_theta_max 27.88
_diffrn_reflns_theta_min 0.21
_exptl_absorpt_coefficient_mu 10.915
_exptl_absorpt_correction_T_max 0.6114
_exptl_absorpt_correction_T_min 0.2913
_exptl_absorpt_correction_type multi-scan
_exptl_absorpt_process_details 'Sortav Blessing (1995)'
_exptl_crystal_colour orange
_exptl_crystal_density_diffrn 2.719
_exptl_crystal_density_method 'not measured'
_exptl_crystal_description prism
_exptl_crystal_F_000 2336
_exptl_crystal_size_max 0.15
_exptl_crystal_size_mid 0.05
_exptl_crystal_size_min 0.05
_refine_diff_density_max 0.793
_refine_diff_density_min -0.742
_refine_diff_density_rms 0.140
_refine_ls_extinction_method none
_refine_ls_goodness_of_fit_ref 1.034
_refine_ls_hydrogen_treatment riding
_refine_ls_matrix_type full
_refine_ls_number_parameters 245
_refine_ls_number_reflns 3704
_refine_ls_number_restraints 97
_refine_ls_restrained_S_all 1.023
_refine_ls_R_factor_all 0.0511
_refine_ls_R_factor_gt 0.0289
_refine_ls_shift/su_max 0.008
_refine_ls_shift/su_mean 0.000
_refine_ls_structure_factor_coef Fsqd
_refine_ls_weighting_details 'calc w=1/[\s^2^(Fo^2^)+(0.0247P)^2^+0.0000P] where P=(Fo^2^+2Fc^2^)/3'
_refine_ls_weighting_scheme calc
_refine_ls_wR_factor_gt 0.0533
_refine_ls_wR_factor_ref 0.0578
_reflns_number_gt 2827
_reflns_number_total 3704
_reflns_threshold_expression >2sigma(I)
_cod_data_source_file om060181zsi20060223_123826.cif
_cod_data_source_block ele60s
_cod_depositor_comments
;
The following automatic conversions were performed:

'_symmetry_cell_setting' value 'Monoclinic' changed to 'monoclinic'
according to /home/saulius/struct/CIF-dictionaries/cif_core.dic
dictionary named 'cif_core.dic' version 2.4.1 from
2010-06-29.

'_exptl_absorpt_correction_type' value 'multiscan'
changed to 'multi-scan' according to
/home/saulius/struct/CIF-dictionaries/cif_core.dic dictionary named
'cif_core.dic' version 2.4.1 from 2010-06-29.

Automatic conversion script
Id: cif_fix_values 1715 2011-07-08 13:25:40Z adriana 
;
_cod_original_sg_symbol_H-M C2/c
_cod_database_code 4075280

loop_
_symmetry_equiv_pos_as_xyz
'x, y, z'
'-x, y, -z+1/2'
'x+1/2, y+1/2, z'
'-x+1/2, y+1/2, -z+1/2'
'-x, -y, -z'
'x, -y, z-1/2'
'-x+1/2, -y+1/2, -z'
'x+1/2, -y+1/2, z-1/2'

loop_
_atom_site_label
_atom_site_type_symbol
_atom_site_fract_x
_atom_site_fract_y
_atom_site_fract_z
_atom_site_U_iso_or_equiv
_atom_site_adp_type
_atom_site_occupancy
_atom_site_symmetry_multiplicity
_atom_site_calc_flag
_atom_site_refinement_flags
Au Au 0.516556(13) 0.485782(10) 0.151999(12) 0.02889(7) Uani 1 1 d .
Cu Cu 0.53910(5) 0.58584(3) 0.01758(4) 0.03933(15) Uani 1 1 d .
C1 C 0.6562(3) 0.5320(3) 0.2084(3) 0.0317(10) Uani 1 1 d DU
C2 C 0.6812(3) 0.6086(3) 0.2488(3) 0.0323(10) Uani 1 1 d DU
C3 C 0.7768(4) 0.6345(3) 0.2931(3) 0.0443(12) Uani 1 1 d DU
C4 C 0.8539(4) 0.5811(3) 0.2976(4) 0.0500(13) Uani 1 1 d DU
C5 C 0.8338(4) 0.5043(3) 0.2598(4) 0.0485(13) Uani 1 1 d DU
C6 C 0.7377(4) 0.4817(3) 0.2162(3) 0.0374(11) Uani 1 1 d DU
F1 F 0.60766(19) 0.66249(16) 0.24977(18) 0.0448(7) Uani 1 1 d DU
F2 F 0.7952(2) 0.70870(19) 0.3323(2) 0.0635(9) Uani 1 1 d DU
F3 F 0.9479(2) 0.6044(2) 0.3401(2) 0.0805(11) Uani 1 1 d DU
F4 F 0.9092(2) 0.4515(2) 0.2685(3) 0.0762(10) Uani 1 1 d DU
F5 F 0.7232(2) 0.40381(17) 0.1836(2) 0.0502(7) Uani 1 1 d DU
C11 C 0.3777(3) 0.4334(2) 0.0875(3) 0.0301(10) Uani 1 1 d DU
C12 C 0.3553(3) 0.3546(3) 0.1101(3) 0.0346(10) Uani 1 1 d DU
C13 C 0.2609(4) 0.3248(3) 0.0907(3) 0.0420(12) Uani 1 1 d DU
C14 C 0.1827(4) 0.3731(3) 0.0457(3) 0.0454(12) Uani 1 1 d DU
C15 C 0.1984(3) 0.4517(3) 0.0208(3) 0.0399(11) Uani 1 1 d DU
C16 C 0.2942(3) 0.4799(2) 0.0432(3) 0.0294(10) Uani 1 1 d DU
F6 F 0.4298(2) 0.30364(16) 0.1552(2) 0.0495(7) Uani 1 1 d DU
F7 F 0.2432(2) 0.24759(16) 0.1138(2) 0.0614(9) Uani 1 1 d DU
F8 F 0.0888(2) 0.3453(2) 0.0253(2) 0.0735(10) Uani 1 1 d DU
F9 F 0.1216(2) 0.50039(17) -0.0224(3) 0.0611(9) Uani 1 1 d DU
F10 F 0.30639(19) 0.55907(15) 0.02071(18) 0.0390(6) Uani 1 1 d DU
N N 0.4763(3) 0.6826(2) 0.0437(3) 0.0356(9) Uani 1 1 d U
C21 C 0.4367(4) 0.7380(3) 0.0626(3) 0.0360(11) Uani 1 1 d U
C22 C 0.3883(4) 0.8098(3) 0.0898(4) 0.0590(16) Uani 1 1 d U
H22A H 0.3573 0.7954 0.1421 0.089 Uiso 1 1 calc R
H22B H 0.3373 0.8296 0.0315 0.089 Uiso 1 1 calc R
H22C H 0.4378 0.8525 0.1140 0.089 Uiso 1 1 calc R

loop_
_atom_site_aniso_label
_atom_site_aniso_U_11
_atom_site_aniso_U_22
_atom_site_aniso_U_33
_atom_site_aniso_U_23
_atom_site_aniso_U_13
_atom_site_aniso_U_12
Au 0.03698(12) 0.02604(10) 0.02646(10) 0.00059(7) 0.01347(8) -0.00049(8)
Cu 0.0641(4) 0.0276(3) 0.0353(3) -0.0044(2) 0.0288(3) -0.0029(3)
C1 0.041(3) 0.035(3) 0.024(2) 0.0041(18) 0.016(2) -0.002(2)
C2 0.039(3) 0.035(3) 0.023(2) 0.0046(19) 0.008(2) 0.002(2)
C3 0.048(3) 0.048(3) 0.033(3) -0.004(2) 0.005(2) -0.011(2)
C4 0.034(3) 0.068(4) 0.041(3) 0.000(3) 0.000(2) -0.003(2)
C5 0.046(3) 0.058(4) 0.043(3) 0.003(2) 0.015(3) 0.010(2)
C6 0.043(3) 0.039(3) 0.034(3) 0.002(2) 0.017(2) 0.003(2)
F1 0.0500(18) 0.0382(17) 0.0427(15) -0.0086(13) 0.0068(13) 0.0047(13)
F2 0.064(2) 0.059(2) 0.0562(19) -0.0129(16) -0.0026(16) -0.0178(17)
F3 0.0366(18) 0.114(3) 0.077(2) -0.008(2) -0.0070(16) -0.0106(19)
F4 0.045(2) 0.096(3) 0.083(2) -0.009(2) 0.0103(18) 0.0316(19)
F5 0.058(2) 0.0411(18) 0.0555(17) -0.0039(14) 0.0229(15) 0.0144(14)
C11 0.038(3) 0.029(2) 0.025(2) -0.0037(18) 0.012(2) -0.0043(19)
C12 0.050(3) 0.028(3) 0.027(2) 0.0036(19) 0.013(2) -0.003(2)
C13 0.071(3) 0.026(2) 0.031(3) 0.000(2) 0.018(2) -0.018(2)
C14 0.046(3) 0.047(3) 0.042(3) 0.001(2) 0.009(2) -0.021(2)
C15 0.035(3) 0.045(3) 0.036(3) 0.003(2) 0.003(2) -0.005(2)
C16 0.041(3) 0.022(2) 0.026(2) -0.0010(18) 0.010(2) -0.0065(19)
F6 0.064(2) 0.0320(16) 0.0520(17) 0.0108(13) 0.0143(15) 0.0060(14)
F7 0.097(3) 0.0325(17) 0.0550(19) 0.0048(14) 0.0216(19) -0.0270(16)
F8 0.058(2) 0.068(2) 0.085(2) 0.0136(19) 0.0041(18) -0.0356(17)
F9 0.0381(18) 0.055(2) 0.079(2) 0.0149(16) -0.0018(17) -0.0027(14)
F10 0.0418(16) 0.0277(15) 0.0451(15) 0.0055(12) 0.0080(13) -0.0042(12)
N 0.044(3) 0.028(2) 0.035(2) -0.0050(17) 0.0100(19) -0.0085(18)
C21 0.041(3) 0.030(3) 0.036(3) 0.002(2) 0.010(2) -0.007(2)
C22 0.063(4) 0.038(3) 0.083(4) 0.004(3) 0.032(3) 0.010(3)

loop_
_atom_type_symbol
_atom_type_description
_atom_type_scat_dispersion_real
_atom_type_scat_dispersion_imag
_atom_type_scat_source
C C 0.0033 0.0016 'International Tables Vol C Tables 4.2.6.8 and 6.1.1.4'
H H 0.0000 0.0000 'International Tables Vol C Tables 4.2.6.8 and 6.1.1.4'
Au Au -2.0133 8.8022 'International Tables Vol C Tables 4.2.6.8 and 6.1.1.4'
Cu Cu 0.3201 1.2651 'International Tables Vol C Tables 4.2.6.8 and 6.1.1.4'
F F 0.0171 0.0103 'International Tables Vol C Tables 4.2.6.8 and 6.1.1.4'
N N 0.0061 0.0033 'International Tables Vol C Tables 4.2.6.8 and 6.1.1.4'

loop_
_geom_angle_atom_site_label_1
_geom_angle_atom_site_label_2
_geom_angle_atom_site_label_3
_geom_angle
_geom_angle_site_symmetry_1
_geom_angle_site_symmetry_3
C1 Au C11 175.92(15) . .
C1 Au Cu 122.71(11) . 5_665
C11 Au Cu 53.43(10) . 5_665
C1 Au Cu 75.40(11) . .
C11 Au Cu 103.51(11) . .
Cu Au Cu 71.61(2) 5_665 .
C1 Au Au 91.18(10) . 2_655
C11 Au Au 92.06(10) . 2_655
Cu Au Au 141.788(14) 5_665 2_655
Cu Au Au 140.501(12) . 2_655
N Cu C11 128.73(15) . 5_665
N Cu Au 121.56(11) . 5_665
C11 Cu Au 51.63(11) 5_665 5_665
N Cu Au 103.59(11) . .
C11 Cu Au 127.40(11) 5_665 .
Au Cu Au 108.39(2) 5_665 .
N Cu Cu 130.36(11) . 5_665
C11 Cu Cu 89.51(11) 5_665 5_665
Au Cu Cu 54.404(17) 5_665 5_665
Au Cu Cu 53.988(16) . 5_665
C2 C1 C6 113.6(4) . .
C2 C1 Au 127.1(3) . .
C6 C1 Au 119.1(3) . .
F1 C2 C3 115.9(4) . .
F1 C2 C1 119.3(4) . .
C3 C2 C1 124.7(4) . .
F2 C3 C2 121.4(5) . .
F2 C3 C4 120.2(5) . .
C2 C3 C4 118.3(5) . .
F3 C4 C5 120.5(5) . .
F3 C4 C3 119.9(5) . .
C5 C4 C3 119.6(5) . .
F4 C5 C6 121.0(5) . .
F4 C5 C4 119.2(5) . .
C6 C5 C4 119.8(5) . .
F5 C6 C5 116.4(4) . .
F5 C6 C1 119.6(4) . .
C5 C6 C1 123.9(5) . .
C16 C11 C12 113.5(4) . .
C16 C11 Au 122.2(3) . .
C12 C11 Au 121.8(3) . .
C16 C11 Cu 109.0(3) . 5_665
C12 C11 Cu 102.7(3) . 5_665
Au C11 Cu 74.93(14) . 5_665
F6 C12 C13 116.8(4) . .
F6 C12 C11 119.4(4) . .
C13 C12 C11 123.8(4) . .
F7 C13 C14 118.9(4) . .
F7 C13 C12 121.5(5) . .
C14 C13 C12 119.6(4) . .
F8 C14 C13 121.0(4) . .
F8 C14 C15 118.8(4) . .
C13 C14 C15 120.2(5) . .
F9 C15 C14 120.8(4) . .
F9 C15 C16 120.8(4) . .
C14 C15 C16 118.4(4) . .
F10 C16 C15 116.6(4) . .
F10 C16 C11 119.0(4) . .
C15 C16 C11 124.4(4) . .
C21 N Cu 176.3(4) . .
N C21 C22 178.1(6) . .

loop_
_geom_bond_atom_site_label_1
_geom_bond_atom_site_label_2
_geom_bond_distance
_geom_bond_site_symmetry_2
Au C1 2.043(5) .
Au C11 2.090(4) .
Au Cu 2.5741(6) 5_665
Au Cu 2.5876(5) .
Au Au 2.9129(3) 2_655
Cu N 1.903(4) .
Cu C11 2.141(4) 5_665
Cu Au 2.5741(6) 5_665
Cu Cu 3.0197(11) 5_665
C1 C2 1.385(6) .
C1 C6 1.390(6) .
C2 F1 1.363(5) .
C2 C3 1.378(6) .
C3 F2 1.334(5) .
C3 C4 1.381(6) .
C4 F3 1.340(6) .
C4 C5 1.369(6) .
C5 F4 1.348(6) .
C5 C6 1.366(7) .
C6 F5 1.356(5) .
C11 C16 1.392(6) .
C11 C12 1.391(6) .
C11 Cu 2.141(4) 5_665
C12 F6 1.351(5) .
C12 C13 1.364(6) .
C13 F7 1.351(5) .
C13 C14 1.359(6) .
C14 F8 1.347(5) .
C14 C15 1.373(6) .
C15 F9 1.343(5) .
C15 C16 1.371(6) .
C16 F10 1.362(4) .
N C21 1.136(5) .
C21 C22 1.464(6) .
